data_2001331
loop_
_publ_author_name
'Baldwin, S. L.'
'Baughman, R. G.'

_publ_section_title
;
 Structure of the charge-transfer complexes
 2,4,5,7-tetranitro-9-fluorenone--1-ethylnaphthalene (1/1) (I) and
 2,4,5,7-tetranitro-9-fluorenone--3,6-dimethylphenanthrene (1/1) (II)
;
_journal_issue 10
_journal_name_full 'Acta Crystallographica Section C'
_journal_page_first 1840
_journal_page_last 1844
_journal_paper_doi 10.1107/S0108270193002446
_journal_volume 49
_journal_year 1993
_chemical_formula_moiety 'C13 H4 N4 O9,C16 H14'
_chemical_formula_sum 'C29 H18 N4 O9'
_chemical_formula_weight 566.48
_space_group_IT_number 14
_space_group_name_Hall '-P 2yn'
_space_group_name_H-M_alt 'P 1 21/n 1'
_symmetry_cell_setting monoclinic
_symmetry_space_group_name_Hall '-P 2yn'
_symmetry_space_group_name_H-M 'P 1 21/n 1'
_atom_type_scat_source
; Hanson, Herman, Lea & Skillman (1964) for non-H atoms and from
Stewart, Davidson & Simpson (1965) for H atoms
;
_cell_angle_alpha 90
_cell_angle_beta 114.54(2)
_cell_angle_gamma 90
_cell_formula_units_Z 4
_cell_length_a 12.840(4)
_cell_length_b 15.072(4)
_cell_length_c 14.439(3)
_cell_measurement_reflns_used 25
_cell_measurement_temperature 290
_cell_measurement_theta_max 44.7
_cell_measurement_theta_min 12.0
_cell_volume 2541.9(12)
_diffrn_measurement_device 'Siemens P3'
_diffrn_measurement_method \w/2\q
_diffrn_radiation_type CuK\a
_diffrn_radiation_wavelength 1.54184
_diffrn_reflns_av_R_equivalents 0.054
_diffrn_reflns_limit_h_max 13
_diffrn_reflns_limit_h_min 0
_diffrn_reflns_limit_k_max 15
_diffrn_reflns_limit_k_min -15
_diffrn_reflns_limit_l_max 15
_diffrn_reflns_limit_l_min -15
_diffrn_reflns_number 6752
_diffrn_reflns_theta_max 55
_diffrn_standards_decay_% .0
_diffrn_standards_interval_count 50
_diffrn_standards_number 3
_exptl_absorpt_coefficient_mu 0.963
_exptl_absorpt_correction_type none
_exptl_crystal_colour 'Deep red'
_exptl_crystal_density_diffrn 1.480
_exptl_crystal_description Prism
_exptl_crystal_F_000 1168
_exptl_crystal_size_max 0.15
_exptl_crystal_size_mid 0.13
_exptl_crystal_size_min 0.10
_refine_diff_density_max 0.2
_refine_diff_density_min -0.1
_refine_ls_extinction_method none
_refine_ls_goodness_of_fit_obs 1.90
_refine_ls_hydrogen_treatment noref
_refine_ls_number_parameters 379
_refine_ls_number_reflns 1441
_refine_ls_R_factor_obs 0.050
_refine_ls_shift/esd_max 0.01
_refine_ls_structure_factor_coef F
_refine_ls_weighting_details 'w = 1/\s^2^(F)'
_refine_ls_weighting_scheme calc
_refine_ls_wR_factor_obs 0.031
_reflns_number_observed 1441
_reflns_number_total 3376
_reflns_observed_criterion 'F>=3\s(F) and I>=3\s(I)'
_cod_data_source_file cd1015.cif
_cod_data_source_block cd1015_structure_2_of_2
_cod_depositor_comments
;
The following automatic conversions were performed:

'_refine_ls_weighting_scheme' value 'w = 1/\s^2^(F)' was changed to
'calc'. New tag '_refine_ls_weighting_details' was created. The value
of the new tag was set to 'w = 1/\s^2^(F)'.

Automatic conversion script
Id: cif_fix_values 3143 2015-03-26 13:38:13Z robertas 
;
_cod_original_cell_volume 2542.0(10)
_cod_database_code 2001331

loop_
_space_group_symop_id
_space_group_symop_operation_xyz
1 x,y,z
2 -x+1/2,y+1/2,-z+1/2
3 -x,-y,-z
4 x+1/2,-y+1/2,z+1/2

loop_
_atom_site_label
_atom_site_fract_x
_atom_site_fract_y
_atom_site_fract_z
O2A .4719(6) .9124(4) -.0999(5)
O2B .4866(5) .7830(4) -.1615(4)
O4A .3823(4) .5173(3) -.0220(4)
O4B .4745(4) .5270(3) .1433(4)
O5A .2402(4) .5207(3) .0939(4)
O5B .3358(4) .4586(3) .2417(4)
O7A .2340(4) .6237(4) .4854(4)
O7B .2278(5) .7672(4) .4795(4)
O9 .3623(4) .9178(3) .2139(3)
N2 .4687(6) .8306(5) -.1030(5)
N4 .4210(6) .5598(4) .0585(5)
N5 .2942(5) .5226(4) .1868(5)
N7 .2425(5) .6953(5) .4500(5)
C1 .4133(6) .8413(4) .0420(5)
C2 .4376(6) .7868(6) -.0241(6)
C3 .4367(6) .6978(6) -.0195(5)
C4 .4079(6) .6566(4) .0521(5)
C5 .3054(5) .6098(4) .2374(5)
C6 .2763(5) .6121(5) .3184(5)
C7 .2741(5) .6923(5) .3622(5)
C8 .2978(5) .7713(4) .3259(5)
C9 .3588(6) .8402(5) .1933(5)
C10 .3850(5) .7987(4) .1130(5)
C11 .3767(5) .7063(5) .1184(5)
C12 .3378(5) .6850(4) .1997(4)
C13 .3296(5) .7650(4) .2458(5)
C14 .6847(6) .6741(5) .2629(6)
C15 .7012(6) .7533(7) .2243(5)
C16 .6801(6) .8340(5) .2622(6)
C17 .6433(6) .8323(4) .3393(5)
C18 .5523(5) .8267(4) .4994(5)
C19 .5120(5) .8231(5) .5739(5)
C20 .5035(5) .7396(5) .6135(4)
C21 .5327(6) .6647(4) .5772(6)
C22 .6020(6) .5881(4) .4627(6)
C23 .6346(6) .5902(5) .3872(6)
C24 .6481(5) .6722(5) .3424(5)
C25 .6249(5) .7527(5) .3808(5)
C26 .5852(5) .7506(5) .4601(5)
C27 .5741(5) .6676(5) .5007(5)
C28 .7043(6) .9203(5) .2213(5)
C29 .4758(6) .9063(4) .6118(5)
H1 .4157 .9079 .0384
H3 .4564 .6610 -.0680
H6 .2567 .5559 .3449
H8 .2921 .8298 .3564
H14 .6983 .6176 .2333
H15 .7289 .7545 .1689
H17 .6293 .8896 .3672
H18 .5592 .8866 .4719
H20 .4758 .7352 .6688
H21 .5249 .6059 .6061
H22 .5960 .5299 .4935
H23 .6510 .5329 .3612
H28A .6427 .9707 .2218
H28B .7917 .9420 .2703
H28C .6960 .9098 .1436
H28D .7777 .9110 .2022
H28E .7240 .9719 .2801
H28F .6287 .9396 .1534
H29A .5315 .9613 .6117
H29B .4837 .8945 .6896
H29C .3866 .9216 .5616
H29D .4029 .8903 .6300
H29E .5479 .9299 .6805
H29F .4510 .9571 .5524

loop_
_geom_angle_atom_site_label_1
_geom_angle_atom_site_label_2
_geom_angle_atom_site_label_3
_geom_angle
_geom_angle_publ_flag
C2 N2 O2A 115.2(8) yes
C2 N2 O2B 117.2(8) yes
O2A N2 O2B 127.6(9) yes
C4 N4 O4A 117.7(7) yes
C4 N4 O4B 117.6(6) yes
O4B N4 O4A 124.6(7) yes
C5 N5 O5A 117.1(6) yes
C5 N5 O5B 117.0(6) yes
O5B N5 O5A 125.9(7) yes
C7 N7 O7A 115.8(8) yes
C7 N7 O7B 117.9(7) yes
O7B N7 O7A 126.2(8) yes
C10 C1 C2 116.0(6) yes
C1 C2 N2 117.7(8) yes
N2 C2 C3 119.0(8) yes
C1 C2 C3 123.2(7) yes
C2 C3 C4 119.7(7) yes
C3 C4 N4 115.7(7) yes
N4 C4 C11 123.2(7) yes
C3 C4 C11 120.9(6) yes
C12 C5 N5 120.8(7) yes
N5 C5 C6 116.0(7) yes
C12 C5 C6 123.0(7) yes
C5 C6 C7 118.9(6) yes
C6 C7 N7 119.2(7) yes
N7 C7 C8 118.6(7) yes
C6 C7 C8 122.2(6) yes
C10 C11 C12 108.4(6) yes
C10 C11 C4 116.4(6) yes
C12 C11 C4 135.2(7) yes
C11 C12 C5 137.3(7) yes
C5 C12 C13 114.9(6) yes
C13 C12 C11 107.8(6) yes
C8 C13 C12 124.3(6) yes
C12 C13 C9 109.1(6) yes
C8 C13 C9 126.6(6) yes
C24 C14 C15 120.6(7) yes
C14 C15 C16 120.6(7) yes
C15 C16 C28 119.3(8) yes
C28 C16 C17 121.7(8) yes
C15 C16 C17 119.0(7) yes
C16 C17 C25 122.4(7) yes
C26 C18 C19 123.5(6) yes
C18 C19 C29 121.4(7) yes
C29 C19 C20 120.4(7) yes
C20 C19 C18 118.2(7) yes
C19 C20 C21 120.4(6) yes
C20 C21 C27 121.9(6) yes
C27 C22 C23 121.0(7) yes
C22 C23 C24 122.1(7) yes
C23 C24 C14 121.8(8) yes
C23 C24 C25 118.5(7) yes
C25 C24 C14 119.7(7) yes
C17 C25 C26 122.6(8) yes
C7 C8 C13 116.5(6) yes
C13 C9 O9 127.0(7) yes
O9 C9 C10 127.7(7) yes
C13 C9 C10 105.3(6) yes
C9 C10 C1 127.1(6) yes
C9 C10 C11 109.3(6) yes
C11 C10 C1 123.6(6) yes
C17 C25 C24 117.8(6) yes
C26 C25 C24 119.6(7) yes
C25 C26 C18 124.4(8) yes
C25 C26 C27 118.8(7) yes
C27 C26 C18 116.8(6) yes
C21 C27 C22 120.8(7) yes
C21 C27 C26 119.2(7) yes
C26 C27 C22 120.0(7) yes

loop_
_geom_bond_atom_site_label_1
_geom_bond_atom_site_label_2
_geom_bond_distance
_geom_bond_publ_flag
N2 O2A 1.233(7) yes
N2 O2B 1.201(7) yes
N2 C2 1.507(9) yes
N4 O4A 1.235(6) yes
N4 O4B 1.232(6) yes
N4 C4 1.468(7) yes
N5 O5A 1.228(6) yes
N5 O5B 1.223(6) yes
N5 C5 1.482(7) yes
N7 O7A 1.219(7) yes
N7 O7B 1.209(7) yes
N7 C7 1.482(8) yes
C1 C2 1.390(8) yes
C2 C3 1.343(8) yes
C3 C4 1.383(8) yes
C4 C11 1.398(7) yes
C11 C10 1.402(7) yes
C10 C1 1.380(7) yes
C11 C12 1.490(7) yes
C12 C5 1.393(7) yes
C5 C6 1.368(7) yes
C6 C7 1.370(7) yes
C7 C8 1.385(8) yes
C8 C13 1.379(7) yes
C13 C12 1.403(8) yes
C13 C9 1.497(8) yes
C9 C10 1.474(8) yes
C9 O9 1.202(7) yes
C14 C15 1.371(9) yes
C15 C16 1.405(9) yes
C16 C28 1.513(8) yes
C16 C17 1.379(8) yes
C17 C25 1.403(7) yes
C25 C24 1.417(8) yes
C24 C14 1.410(8) yes
C24 C23 1.437(8) yes
C23 C22 1.321(8) yes
C22 C27 1.423(8) yes
C27 C26 1.414(7) yes
C26 C25 1.435(7) yes
C27 C21 1.412(8) yes
C21 C20 1.361(7) yes
C20 C19 1.406(8) yes
C19 C29 1.515(7) yes
C19 C18 1.374(7) yes
C18 C26 1.420(7) yes

loop_
_geom_torsion_atom_site_label_1
_geom_torsion_atom_site_label_2
_geom_torsion_atom_site_label_3
_geom_torsion_atom_site_label_4
_geom_torsion
_geom_torsion_publ_flag
C1 C2 N2 O2A 1.0(10) yes
C1 C2 N2 O2B -178.1(7) yes
C3 C2 N2 O2A -177.2(8) yes
C3 C2 N2 O2B 3.0(10) yes
C3 C4 N4 O4A -47.0(10) yes
C3 C4 N4 O4B 129.8(7) yes
C11 C4 N4 O4A 137.8(7) yes
C11 C4 N4 O4B -46.0(10) yes
C12 C5 N5 O5A -47.6(9) yes
C12 C5 N5 O5B 135.1(7) yes
C6 C5 N5 O5A 129.0(7) yes
C6 C5 N5 O5B -48.3(8) yes
C6 C7 N7 O7A 8.7(9) yes
C6 C7 N7 O7B -171.3(7) yes
C8 C7 N7 O7A -172.8(7) yes
C8 C7 N7 O7B 7.0(10) yes
C4 C11 C12 C5 -8.0(10) yes
C10 C11 C12 C13 -3.3(7) yes
